data_1562983
loop_
_publ_author_name
'Jiang, Xian-Rong'
'Yuan, Hong-Yan'
'Feng, Yun-Long'

_publ_section_title
;
 Five new Zn(II) and Cd(II) coordination polymers constructed by
 3,5-bis-oxyacetate-benzoic acid: Syntheses, crystal structures, network
 topologies and luminescent properties
;
_journal_name_full 'Journal of Solid State Chemistry'
_journal_page_first 181
_journal_page_last 190
_journal_paper_doi 10.1016/j.jssc.2012.03.002
_journal_volume 191
_journal_year 2012
_chemical_formula_sum 'C22 H20 Cd2 N0 Na2 O19'
_chemical_formula_weight 859.16
_space_group_IT_number 15
_space_group_name_Hall '-C 2yc'
_space_group_name_H-M_alt 'C 1 2/c 1'
_symmetry_cell_setting monoclinic
_symmetry_space_group_name_H-M 'C 1 2/c 1'
_atom_sites_solution_hydrogens geom
_atom_sites_solution_primary direct
_atom_sites_solution_secondary difmap
_audit_creation_method SHELXL-97
_cell_angle_alpha 90.00
_cell_angle_beta 114.015(3)
_cell_angle_gamma 90.00
_cell_formula_units_Z 4
_cell_length_a 16.3184(8)
_cell_length_b 16.4470(8)
_cell_length_c 10.7606(6)
_cell_measurement_temperature 296(2)
_cell_measurement_theta_max 27.59
_cell_measurement_theta_min 1.84
_cell_volume 2638.0(2)
_computing_cell_refinement 'Siemens SMART & SAINT'
_computing_data_collection 'Siemens SMART'
_computing_data_reduction 'Siemens XPREP'
_computing_molecular_graphics 'Bruker SHELXTL'
_computing_publication_material 'Bruker SHELXTL'
_computing_structure_refinement 'Siemens SHELXTL'
_computing_structure_solution 'Siemens SHELXTL'
_diffrn_ambient_temperature 296(2)
_diffrn_measured_fraction_theta_full 0.993
_diffrn_measured_fraction_theta_max 0.993
_diffrn_measurement_device_type 'Bruker P4'
_diffrn_measurement_method '\w scans'
_diffrn_radiation_monochromator graphite
_diffrn_radiation_source 'fine-focus sealed tube'
_diffrn_radiation_type MoK\a
_diffrn_radiation_wavelength 0.71073
_diffrn_reflns_av_R_equivalents 0.0211
_diffrn_reflns_av_sigmaI/netI 0.0123
_diffrn_reflns_limit_h_max 21
_diffrn_reflns_limit_h_min -21
_diffrn_reflns_limit_k_max 21
_diffrn_reflns_limit_k_min -20
_diffrn_reflns_limit_l_max 14
_diffrn_reflns_limit_l_min -13
_diffrn_reflns_number 20532
_diffrn_reflns_theta_full 27.59
_diffrn_reflns_theta_max 27.59
_diffrn_reflns_theta_min 1.84
_diffrn_standards_decay_% none
_diffrn_standards_interval_count none
_diffrn_standards_interval_time none
_diffrn_standards_number none
_exptl_absorpt_coefficient_mu 1.740
_exptl_absorpt_correction_T_max .730
_exptl_absorpt_correction_T_min .689
_exptl_absorpt_correction_type empirical
_exptl_absorpt_process_details 'SADABS (Sheldrick, 1996)'
_exptl_crystal_colour colourless
_exptl_crystal_density_diffrn 2.163
_exptl_crystal_density_method 'not measured'
_exptl_crystal_description block
_exptl_crystal_F_000 1688
_exptl_crystal_size_max .290
_exptl_crystal_size_mid .183
_exptl_crystal_size_min .181
_refine_diff_density_max 0.521
_refine_diff_density_min -0.490
_refine_diff_density_rms 0.066
_refine_ls_extinction_method none
_refine_ls_goodness_of_fit_ref 1.038
_refine_ls_hydrogen_treatment mixed
_refine_ls_matrix_type full
_refine_ls_number_parameters 213
_refine_ls_number_reflns 3044
_refine_ls_number_restraints 4
_refine_ls_restrained_S_all 1.038
_refine_ls_R_factor_gt 0.0179
_refine_ls_shift/su_max 0.002
_refine_ls_shift/su_mean 0.000
_refine_ls_structure_factor_coef Fsqd
_refine_ls_weighting_details 'calc w=1/[\s^2^(Fo^2^)+(0.0247P)^2^+3.5678P] where P=(Fo^2^+2Fc^2^)/3'
_refine_ls_weighting_scheme calc
_refine_ls_wR_factor_gt 0.0464
_refine_ls_wR_factor_ref 0.0475
_reflns_number_gt 2847
_reflns_number_total 3044
_reflns_threshold_expression >2sigma(I)
_cod_data_source_file JSSC-2012-191-181.CIF
_cod_data_source_block 4
_cod_depositor_comments
;
The following automatic conversions were performed:

data item '_symmetry_cell_setting' value 'Monoclinic' was changed to
'monoclinic' in accordance with the built-in table derived from the
CIF Core dictionary named 'cif_core.dic' version 2.4.5 last updated
on 2014-11-21.

Automatic conversion script
Id: cif_fix_values 8369 2020-08-20 11:38:08Z andrius 
;
_cod_original_sg_symbol_H-M C2/c
_cod_database_code 1562983
_refine_ls_r_factor_ref 0.0196

loop_
_symmetry_equiv_pos_as_xyz
'x, y, z'
'-x, y, -z+1/2'
'x+1/2, y+1/2, z'
'-x+1/2, y+1/2, -z+1/2'
'-x, -y, -z'
'x, -y, z-1/2'
'-x+1/2, -y+1/2, -z'
'x+1/2, -y+1/2, z-1/2'

loop_
_atom_site_label
_atom_site_type_symbol
_atom_site_fract_x
_atom_site_fract_y
_atom_site_fract_z
_atom_site_U_iso_or_equiv
_atom_site_adp_type
_atom_site_occupancy
_atom_site_symmetry_multiplicity
_atom_site_calc_flag
_atom_site_refinement_flags
_atom_site_disorder_assembly
_atom_site_disorder_group
Cd1 Cd 0.234460(9) 0.146195(7) 0.542925(12) 0.02563(5) Uani 1 1 d . . .
Na1 Na 0.26304(6) 0.46338(4) 0.13420(8) 0.03541(18) Uani 1 1 d . . .
O1 O 0.29747(11) 0.08975(8) 0.36857(16) 0.0412(4) Uani 1 1 d . . .
O1W O 0.08681(11) 0.18090(10) 0.42083(16) 0.0422(3) Uani 1 1 d D . .
H1WA H 0.0852(18) 0.2203(11) 0.374(2) 0.051 Uiso 1 1 d D . .
H1WB H 0.0642(18) 0.1425(11) 0.369(2) 0.051 Uiso 1 1 d D . .
O2W O 0.0000 0.05649(13) 0.2500 0.0389(4) Uani 1 2 d SD . .
H2WA H 0.0329(15) 0.0264(14) 0.231(3) 0.047 Uiso 1 1 d D . .
O2 O 0.27099(10) 0.21747(8) 0.39115(13) 0.0311(3) Uani 1 1 d . . .
O3 O 0.43159(10) 0.08749(8) 0.02319(14) 0.0342(3) Uani 1 1 d . . .
O4 O 0.36617(11) 0.37057(8) 0.07791(15) 0.0351(3) Uani 1 1 d . . .
O5 O 0.30747(10) 0.10827(9) -0.23513(15) 0.0407(3) Uani 1 1 d . . .
O6 O 0.40059(12) 0.16914(15) -0.30167(19) 0.0643(6) Uani 1 1 d . . .
O7 O 0.38539(10) 0.51735(8) -0.14992(14) 0.0341(3) Uani 1 1 d . . .
O8 O 0.31671(10) 0.51755(8) -0.00881(14) 0.0330(3) Uani 1 1 d . . .
C1 C 0.30037(12) 0.16187(10) 0.33866(17) 0.0232(3) Uani 1 1 d . . .
C2 C 0.33841(11) 0.18564(10) 0.23747(16) 0.0224(3) Uani 1 1 d . . .
C3 C 0.33988(13) 0.26681(10) 0.20458(18) 0.0269(4) Uani 1 1 d . . .
H3A H 0.3195 0.3063 0.2470 0.032 Uiso 1 1 calc R . .
C4 C 0.37198(12) 0.28904(10) 0.10771(17) 0.0256(3) Uani 1 1 d . . .
C5 C 0.40490(12) 0.23130(11) 0.04644(18) 0.0265(3) Uani 1 1 d . . .
H5A H 0.4280 0.2465 -0.0161 0.032 Uiso 1 1 calc R . .
C6 C 0.40269(12) 0.14982(10) 0.08037(17) 0.0244(3) Uani 1 1 d . . .
C7 C 0.36964(12) 0.12622(11) 0.17527(17) 0.0254(3) Uani 1 1 d . . .
H7A H 0.3684 0.0716 0.1969 0.030 Uiso 1 1 calc R . .
C8 C 0.46166(13) 0.10841(12) -0.08045(18) 0.0302(4) Uani 1 1 d . . .
H8A H 0.4940 0.0627 -0.0955 0.036 Uiso 1 1 calc R . .
H8B H 0.5030 0.1538 -0.0493 0.036 Uiso 1 1 calc R . .
C9 C 0.38494(13) 0.13116(12) -0.21447(19) 0.0307(4) Uani 1 1 d . . .
C10 C 0.39413(13) 0.39790(10) -0.02389(18) 0.0273(4) Uani 1 1 d . . .
H10A H 0.3690 0.3630 -0.1031 0.033 Uiso 1 1 calc R . .
H10B H 0.4590 0.3952 0.0103 0.033 Uiso 1 1 calc R . .
C11 C 0.36322(12) 0.48487(10) -0.06377(17) 0.0249(3) Uani 1 1 d . . .

loop_
_atom_site_aniso_label
_atom_site_aniso_U_11
_atom_site_aniso_U_22
_atom_site_aniso_U_33
_atom_site_aniso_U_23
_atom_site_aniso_U_13
_atom_site_aniso_U_12
Cd1 0.03736(9) 0.01956(8) 0.02684(8) -0.00123(4) 0.02008(6) -0.00552(5)
Na1 0.0584(5) 0.0225(4) 0.0374(4) 0.0029(3) 0.0318(4) 0.0012(3)
O1 0.0676(10) 0.0224(7) 0.0535(9) 0.0044(6) 0.0449(8) -0.0018(6)
O1W 0.0448(9) 0.0338(8) 0.0479(9) -0.0020(7) 0.0190(7) -0.0082(7)
O2W 0.0375(11) 0.0360(11) 0.0478(12) 0.000 0.0220(9) 0.000
O2 0.0495(8) 0.0229(6) 0.0346(6) -0.0011(5) 0.0311(6) -0.0010(6)
O3 0.0604(9) 0.0225(6) 0.0331(7) 0.0056(5) 0.0329(7) 0.0119(6)
O4 0.0651(10) 0.0174(6) 0.0415(7) 0.0069(5) 0.0408(7) 0.0070(6)
O5 0.0359(8) 0.0377(8) 0.0464(8) 0.0055(6) 0.0147(6) -0.0044(6)
O6 0.0466(10) 0.1060(16) 0.0525(10) 0.0430(11) 0.0326(8) 0.0212(10)
O7 0.0479(8) 0.0279(7) 0.0381(7) 0.0104(5) 0.0295(6) 0.0044(6)
O8 0.0511(8) 0.0213(6) 0.0388(7) 0.0069(5) 0.0311(6) 0.0092(6)
C1 0.0283(8) 0.0227(8) 0.0226(7) 0.0001(6) 0.0144(6) -0.0028(6)
C2 0.0277(8) 0.0217(8) 0.0223(7) 0.0014(6) 0.0147(6) 0.0004(6)
C3 0.0396(10) 0.0196(8) 0.0311(8) 0.0023(6) 0.0242(8) 0.0041(7)
C4 0.0360(9) 0.0184(8) 0.0282(8) 0.0040(6) 0.0190(7) 0.0027(7)
C5 0.0372(9) 0.0238(8) 0.0271(8) 0.0043(6) 0.0218(7) 0.0039(7)
C6 0.0321(9) 0.0211(8) 0.0236(8) 0.0009(6) 0.0151(7) 0.0053(6)
C7 0.0356(9) 0.0187(8) 0.0259(8) 0.0026(6) 0.0167(7) 0.0011(7)
C8 0.0372(10) 0.0326(10) 0.0296(8) 0.0048(7) 0.0225(8) 0.0100(8)
C9 0.0371(10) 0.0345(10) 0.0281(9) 0.0020(7) 0.0209(8) 0.0105(8)
C10 0.0412(10) 0.0196(8) 0.0311(8) 0.0051(7) 0.0251(8) 0.0038(7)
C11 0.0324(9) 0.0187(8) 0.0270(8) 0.0017(6) 0.0157(7) 0.0002(6)

loop_
_atom_type_symbol
_atom_type_description
_atom_type_scat_dispersion_real
_atom_type_scat_dispersion_imag
_atom_type_scat_source
C C 0.0033 0.0016 'International Tables Vol C Tables 4.2.6.8 and 6.1.1.4'
H H 0.0000 0.0000 'International Tables Vol C Tables 4.2.6.8 and 6.1.1.4'
Cd Cd -0.8075 1.2024 'International Tables Vol C Tables 4.2.6.8 and 6.1.1.4'
N N 0.0061 0.0033 'International Tables Vol C Tables 4.2.6.8 and 6.1.1.4'
O O 0.0106 0.0060 'International Tables Vol C Tables 4.2.6.8 and 6.1.1.4'
Na Na 0.0362 0.0249 'International Tables Vol C Tables 4.2.6.8 and 6.1.1.4'

loop_
_geom_angle_atom_site_label_1
_geom_angle_atom_site_label_2
_geom_angle_atom_site_label_3
_geom_angle
_geom_angle_site_symmetry_1
_geom_angle_site_symmetry_3
O8 Cd1 O2 123.72(5) 4_545 .
O8 Cd1 O5 85.10(5) 4_545 1_556
O2 Cd1 O5 135.58(5) . 1_556
O8 Cd1 O1W 84.67(6) 4_545 .
O2 Cd1 O1W 88.95(5) . .
O5 Cd1 O1W 130.26(6) 1_556 .
O8 Cd1 O2 152.16(5) 4_545 7_556
O2 Cd1 O2 77.28(5) . 7_556
O5 Cd1 O2 90.72(5) 1_556 7_556
O1W Cd1 O2 77.13(5) . 7_556
O8 Cd1 O6 117.89(6) 4_545 1_556
O2 Cd1 O6 82.90(5) . 1_556
O5 Cd1 O6 52.77(5) 1_556 1_556
O1W Cd1 O6 156.77(7) . 1_556
O2 Cd1 O6 79.86(6) 7_556 1_556
O8 Cd1 O1 77.29(4) 4_545 .
O2 Cd1 O1 51.83(4) . .
O5 Cd1 O1 117.28(5) 1_556 .
O1W Cd1 O1 107.53(6) . .
O2 Cd1 O1 128.17(4) 7_556 .
O6 Cd1 O1 84.35(6) 1_556 .
O8 Cd1 Na1 37.30(3) 4_545 4_545
O2 Cd1 Na1 89.28(3) . 4_545
O5 Cd1 Na1 102.37(4) 1_556 4_545
O1W Cd1 Na1 98.11(4) . 4_545
O2 Cd1 Na1 165.73(3) 7_556 4_545
O6 Cd1 Na1 103.47(6) 1_556 4_545
O1 Cd1 Na1 40.00(3) . 4_545
O5 Na1 O8 166.83(7) 7 .
O5 Na1 O1 100.45(6) 7 4
O8 Na1 O1 85.26(5) . 4
O5 Na1 O7 89.38(6) 7 6_566
O8 Na1 O7 102.08(6) . 6_566
O1 Na1 O7 94.43(6) 4 6_566
O5 Na1 O4 109.05(6) 7 .
O8 Na1 O4 65.81(5) . .
O1 Na1 O4 150.50(6) 4 .
O7 Na1 O4 86.48(6) 6_566 .
O5 Na1 C11 77.87(5) 7 6_566
O8 Na1 C11 115.04(6) . 6_566
O1 Na1 C11 78.80(6) 4 6_566
O7 Na1 C11 21.56(4) 6_566 6_566
O4 Na1 C11 107.39(6) . 6_566
O5 Na1 Cd1 146.19(5) 7 4
O8 Na1 Cd1 37.44(3) . 4
O1 Na1 Cd1 47.84(4) 4 4
O7 Na1 Cd1 102.75(4) 6_566 4
O4 Na1 Cd1 103.17(4) . 4
C11 Na1 Cd1 102.27(4) 6_566 4
C1 O1 Na1 158.12(15) . 4_545
C1 O1 Cd1 85.12(10) . .
Na1 O1 Cd1 92.16(5) 4_545 .
Cd1 O1W H1WA 108.3(19) . .
Cd1 O1W H1WB 106(2) . .
H1WA O1W H1WB 108(2) . .
C1 O2 Cd1 101.84(10) . .
C1 O2 Cd1 152.30(11) . 7_556
Cd1 O2 Cd1 102.72(5) . 7_556
C6 O3 C8 117.30(14) . .
C4 O4 C10 118.42(13) . .
C4 O4 Na1 121.63(10) . .
C10 O4 Na1 116.68(10) . .
C9 O5 Na1 139.72(13) . 7
C9 O5 Cd1 99.41(12) . 1_554
Na1 O5 Cd1 120.32(7) 7 1_554
C9 O6 Cd1 86.03(14) . 1_554
C11 O7 Na1 113.58(12) . 6_565
C11 O8 Na1 129.23(11) . .
C11 O8 Cd1 125.49(11) . 4
Na1 O8 Cd1 105.25(5) . 4
O1 C1 O2 121.02(15) . .
O1 C1 C2 120.52(15) . .
O2 C1 C2 118.46(15) . .
C3 C2 C7 120.41(15) . .
C3 C2 C1 119.33(15) . .
C7 C2 C1 120.25(15) . .
C2 C3 C4 119.71(15) . .
C2 C3 H3A 120.1 . .
C4 C3 H3A 120.1 . .
O4 C4 C5 124.23(15) . .
O4 C4 C3 114.83(15) . .
C5 C4 C3 120.93(16) . .
C4 C5 C6 118.61(15) . .
C4 C5 H5A 120.7 . .
C6 C5 H5A 120.7 . .
O3 C6 C7 115.29(15) . .
O3 C6 C5 123.36(15) . .
C7 C6 C5 121.35(15) . .
C6 C7 C2 118.96(15) . .
C6 C7 H7A 120.5 . .
C2 C7 H7A 120.5 . .
O3 C8 C9 112.74(15) . .
O3 C8 H8A 109.0 . .
C9 C8 H8A 109.0 . .
O3 C8 H8B 109.0 . .
C9 C8 H8B 109.0 . .
H8A C8 H8B 107.8 . .
O6 C9 O5 121.56(19) . .
O6 C9 C8 119.90(19) . .
O5 C9 C8 118.49(17) . .
O4 C10 C11 109.99(14) . .
O4 C10 H10A 109.7 . .
C11 C10 H10A 109.7 . .
O4 C10 H10B 109.7 . .
C11 C10 H10B 109.7 . .
H10A C10 H10B 108.2 . .
O7 C11 O8 125.53(16) . .
O7 C11 C10 116.80(15) . .
O8 C11 C10 117.66(14) . .
O7 C11 Na1 44.86(9) . 6_565
O8 C11 Na1 102.34(11) . 6_565
C10 C11 Na1 121.79(11) . 6_565

loop_
_geom_bond_atom_site_label_1
_geom_bond_atom_site_label_2
_geom_bond_distance
_geom_bond_site_symmetry_2
Cd1 O8 2.2493(12) 4_545
Cd1 O2 2.2779(12) .
Cd1 O5 2.2795(15) 1_556
Cd1 O1W 2.2979(17) .
Cd1 O2 2.3645(13) 7_556
Cd1 O6 2.569(2) 1_556
Cd1 O1 2.6475(14) .
Cd1 Na1 3.5692(7) 4_545
Na1 O5 2.2155(16) 7
Na1 O8 2.2419(14) .
Na1 O1 2.2961(15) 4
Na1 O7 2.3891(17) 6_566
Na1 O4 2.5217(15) .
Na1 C11 3.1041(19) 6_566
Na1 Cd1 3.5692(7) 4
O1 C1 1.235(2) .
O1 Na1 2.2961(15) 4_545
O1W H1WA 0.813(16) .
O1W H1WB 0.822(16) .
O2W H2WA 0.818(16) .
O2 C1 1.267(2) .
O2 Cd1 2.3645(12) 7_556
O3 C6 1.374(2) .
O3 C8 1.431(2) .
O4 C4 1.373(2) .
O4 C10 1.420(2) .
O5 C9 1.249(2) .
O5 Na1 2.2155(16) 7
O5 Cd1 2.2795(15) 1_554
O6 C9 1.237(2) .
O6 Cd1 2.569(2) 1_554
O7 C11 1.244(2) .
O7 Na1 2.3891(17) 6_565
O8 C11 1.257(2) .
O8 Cd1 2.2493(12) 4
C1 C2 1.508(2) .
C2 C3 1.384(2) .
C2 C7 1.393(2) .
C3 C4 1.393(2) .
C3 H3A 0.9300 .
C4 C5 1.383(2) .
C5 C6 1.393(2) .
C5 H5A 0.9300 .
C6 C7 1.390(2) .
C7 H7A 0.9300 .
C8 C9 1.522(3) .
C8 H8A 0.9700 .
C8 H8B 0.9700 .
C10 C11 1.519(2) .
C10 H10A 0.9700 .
C10 H10B 0.9700 .
C11 Na1 3.1041(19) 6_565

loop_
_geom_hbond_atom_site_label_D
_geom_hbond_atom_site_label_H
_geom_hbond_atom_site_label_A
_geom_hbond_distance_DH
_geom_hbond_distance_HA
_geom_hbond_distance_DA
_geom_hbond_angle_DHA
_geom_hbond_site_symmetry_A
O1W H1WB O2W 0.822(16) 1.911(16) 2.730(2) 174(3) .
O1W H1WA O6 0.813(16) 2.029(16) 2.826(3) 166(2) 7
O2W H2WA O7 0.818(16) 1.997(17) 2.7878(16) 162(3) 7

loop_
_geom_torsion_atom_site_label_1
_geom_torsion_atom_site_label_2
_geom_torsion_atom_site_label_3
_geom_torsion_atom_site_label_4
_geom_torsion
_geom_torsion_site_symmetry_1
_geom_torsion_site_symmetry_2
_geom_torsion_site_symmetry_3
_geom_torsion_site_symmetry_4
O8 Cd1 O1 C1 156.79(13) 4_545 . . .
O2 Cd1 O1 C1 2.47(11) . . . .
O5 Cd1 O1 C1 -125.61(12) 1_556 . . .
O1W Cd1 O1 C1 76.65(12) . . . .
O2 Cd1 O1 C1 -10.56(14) 7_556 . . .
O6 Cd1 O1 C1 -82.93(12) 1_556 . . .
Na1 Cd1 O1 C1 158.25(15) 4_545 . . .
O8 Cd1 O1 Na1 -1.45(6) 4_545 . . 4_545
O2 Cd1 O1 Na1 -155.78(9) . . . 4_545
O5 Cd1 O1 Na1 76.14(7) 1_556 . . 4_545
O1W Cd1 O1 Na1 -81.60(7) . . . 4_545
O2 Cd1 O1 Na1 -168.80(5) 7_556 . . 4_545
O6 Cd1 O1 Na1 118.82(7) 1_556 . . 4_545
O8 Cd1 O2 C1 -32.99(13) 4_545 . . .
O5 Cd1 O2 C1 89.31(13) 1_556 . . .
O1W Cd1 O2 C1 -115.88(12) . . . .
O2 Cd1 O2 C1 167.08(14) 7_556 . . .
O6 Cd1 O2 C1 85.93(12) 1_556 . . .
O1 Cd1 O2 C1 -2.45(11) . . . .
Na1 Cd1 O2 C1 -17.75(11) 4_545 . . .
O8 Cd1 O2 Cd1 159.92(5) 4_545 . . 7_556
O5 Cd1 O2 Cd1 -77.77(8) 1_556 . . 7_556
O1W Cd1 O2 Cd1 77.04(6) . . . 7_556
O2 Cd1 O2 Cd1 0.0 7_556 . . 7_556
O6 Cd1 O2 Cd1 -81.16(7) 1_556 . . 7_556
O1 Cd1 O2 Cd1 -169.53(9) . . . 7_556
Na1 Cd1 O2 Cd1 175.17(5) 4_545 . . 7_556
O5 Na1 O4 C4 0.79(16) 7 . . .
O8 Na1 O4 C4 -166.17(15) . . . .
O1 Na1 O4 C4 -178.32(14) 4 . . .
O7 Na1 O4 C4 88.91(14) 6_566 . . .
C11 Na1 O4 C4 83.62(14) 6_566 . . .
Cd1 Na1 O4 C4 -168.81(13) 4 . . .
O5 Na1 O4 C10 160.03(13) 7 . . .
O8 Na1 O4 C10 -6.92(13) . . . .
O1 Na1 O4 C10 -19.1(2) 4 . . .
O7 Na1 O4 C10 -111.85(13) 6_566 . . .
C11 Na1 O4 C10 -117.14(13) 6_566 . . .
Cd1 Na1 O4 C10 -9.56(14) 4 . . .
O5 Na1 O8 C11 -63.4(4) 7 . . .
O1 Na1 O8 C11 -179.79(17) 4 . . .
O7 Na1 O8 C11 86.68(16) 6_566 . . .
O4 Na1 O8 C11 6.18(15) . . . .
C11 Na1 O8 C11 104.91(18) 6_566 . . .
Cd1 Na1 O8 C11 -178.0(2) 4 . . .
O5 Na1 O8 Cd1 114.7(3) 7 . . 4
O1 Na1 O8 Cd1 -1.74(7) 4 . . 4
O7 Na1 O8 Cd1 -95.27(6) 6_566 . . 4
O4 Na1 O8 Cd1 -175.77(8) . . . 4
C11 Na1 O8 Cd1 -77.04(7) 6_566 . . 4
Na1 O1 C1 O2 79.5(4) 4_545 . . .
Cd1 O1 C1 O2 -4.08(18) . . . .
Na1 O1 C1 C2 -99.9(3) 4_545 . . .
Cd1 O1 C1 C2 176.47(15) . . . .
Cd1 O2 C1 O1 4.8(2) . . . .
Cd1 O2 C1 O1 156.85(19) 7_556 . . .
Cd1 O2 C1 C2 -175.71(13) . . . .
Cd1 O2 C1 C2 -23.7(4) 7_556 . . .
O1 C1 C2 C3 179.23(18) . . . .
O2 C1 C2 C3 -0.2(3) . . . .
O1 C1 C2 C7 0.8(3) . . . .
O2 C1 C2 C7 -178.63(16) . . . .
C7 C2 C3 C4 0.6(3) . . . .
C1 C2 C3 C4 -177.76(16) . . . .
C10 O4 C4 C5 1.1(3) . . . .
Na1 O4 C4 C5 160.03(14) . . . .
C10 O4 C4 C3 -177.50(17) . . . .
Na1 O4 C4 C3 -18.6(2) . . . .
C2 C3 C4 O4 176.84(17) . . . .
C2 C3 C4 C5 -1.9(3) . . . .
O4 C4 C5 C6 -176.53(18) . . . .
C3 C4 C5 C6 2.0(3) . . . .
C8 O3 C6 C7 176.70(16) . . . .
C8 O3 C6 C5 -2.7(3) . . . .
C4 C5 C6 O3 178.37(17) . . . .
C4 C5 C6 C7 -1.0(3) . . . .
O3 C6 C7 C2 -179.60(16) . . . .
C5 C6 C7 C2 -0.1(3) . . . .
C3 C2 C7 C6 0.4(3) . . . .
C1 C2 C7 C6 178.73(16) . . . .
C6 O3 C8 C9 -73.2(2) . . . .
Cd1 O6 C9 O5 -4.6(2) 1_554 . . .
Cd1 O6 C9 C8 172.98(16) 1_554 . . .
Na1 O5 C9 O6 175.97(18) 7 . . .
Cd1 O5 C9 O6 5.2(2) 1_554 . . .
Na1 O5 C9 C8 -1.6(3) 7 . . .
Cd1 O5 C9 C8 -172.37(14) 1_554 . . .
O3 C8 C9 O6 162.3(2) . . . .
O3 C8 C9 O5 -20.1(2) . . . .
C4 O4 C10 C11 167.26(16) . . . .
Na1 O4 C10 C11 7.32(19) . . . .
Na1 O7 C11 O8 -69.8(2) 6_565 . . .
Na1 O7 C11 C10 109.21(15) 6_565 . . .
Na1 O8 C11 O7 174.63(14) . . . .
Cd1 O8 C11 O7 -3.1(3) 4 . . .
Na1 O8 C11 C10 -4.4(2) . . . .
Cd1 O8 C11 C10 177.93(12) 4 . . .
Na1 O8 C11 Na1 131.97(11) . . . 6_565
Cd1 O8 C11 Na1 -45.72(15) 4 . . 6_565
O4 C10 C11 O7 178.11(16) . . . .
O4 C10 C11 O8 -2.8(2) . . . .
O4 C10 C11 Na1 -130.30(13) . . . 6_565
